data_7020100
loop_
_publ_author_name
'Day, Benjamin M.'
'Knowelden, William'
'Coles, Martyn P.'

_publ_section_title
;
 Synthetic and catalytic intermediates in a magnesium promoted Tishchenko
 reaction.
;
_journal_issue 36
_journal_name_full 'Dalton transactions (Cambridge, England : 2003)'
_journal_page_first 10930
_journal_page_last 10933
_journal_paper_doi 10.1039/c2dt31442h
_journal_volume 41
_journal_year 2012
_chemical_compound_source 'synthesis as described'
_chemical_formula_moiety 'C56 H78 Mg1 N2 O3, C5 H12'
_chemical_formula_sum 'C61 H90 Mg N2 O3'
_chemical_formula_weight 923.66
_chemical_name_systematic
;
?
;
_space_group_IT_number 2
_symmetry_cell_setting triclinic
_symmetry_Int_Tables_number 2
_symmetry_space_group_name_Hall '-P 1'
_symmetry_space_group_name_H-M 'P -1'
_atom_sites_solution_hydrogens geom
_atom_sites_solution_primary direct
_atom_sites_solution_secondary difmap
_audit_conform_dict_location ftp://ftp.iucr.org/pub/cif_core.dic
_audit_conform_dict_name cif_core.dic
_audit_conform_dict_version 2.3
_audit_creation_date 2008-02-14T15:52:13-00:00
_audit_creation_method 'WinGX routine CIF_UPDATE'
_cell_angle_alpha 89.8510(10)
_cell_angle_beta 89.8010(10)
_cell_angle_gamma 65.2270(10)
_cell_formula_units_Z 2
_cell_length_a 13.4403(2)
_cell_length_b 15.2099(3)
_cell_length_c 15.6483(3)
_cell_measurement_reflns_used 23585
_cell_measurement_temperature 173(2)
_cell_measurement_theta_max 26.022
_cell_measurement_theta_min 3.395
_cell_measurement_wavelength 0.71073
_cell_volume 2904.51(9)
_computing_cell_refinement 'HKL Scalepack (Otwinowski & Minor 1997)'
_computing_data_collection 'Collect (Nonius BV, 1997-2000)'
_computing_data_reduction 'HKL Denzo and Scalepack (Otwinowski & Minor 1997)'
_computing_molecular_graphics 'Ortep-3 for Windows (Farrugia, 1997)'
_computing_publication_material 'WinGX publication routines (Farrugia, 1999)'
_computing_structure_refinement 'SHELXL-97 (Sheldrick, 1997)'
_computing_structure_solution 'SHELXS-86 (Sheldrick, 1986)'
_diffrn_ambient_temperature 173(2)
_diffrn_detector 'CCD plate'
_diffrn_detector_area_resol_mean 9
_diffrn_measured_fraction_theta_full 0.993
_diffrn_measured_fraction_theta_max 0.993
_diffrn_measurement_device '95mm CCD camera on \k-goniostat'
_diffrn_measurement_device_type KappaCCD
_diffrn_measurement_method 'CCD rotation images, thick slices'
_diffrn_orient_matrix_type 'by Nonius Collect from scalepack cell'
_diffrn_orient_matrix_UB_11 0.150977E-1
_diffrn_orient_matrix_UB_12 0.5489E-2
_diffrn_orient_matrix_UB_13 -0.619396E-1
_diffrn_orient_matrix_UB_21 -0.803057E-1
_diffrn_orient_matrix_UB_22 0.268542E-1
_diffrn_orient_matrix_UB_23 -0.122318E-1
_diffrn_orient_matrix_UB_31 -0.61563E-2
_diffrn_orient_matrix_UB_32 0.670221E-1
_diffrn_orient_matrix_UB_33 0.9886E-2
_diffrn_radiation_monochromator graphite
_diffrn_radiation_probe x-ray
_diffrn_radiation_type MoK\a
_diffrn_radiation_wavelength 0.7107
_diffrn_reflns_av_R_equivalents 0.04
_diffrn_reflns_av_unetI/netI 0.0349
_diffrn_reflns_limit_h_max 16
_diffrn_reflns_limit_h_min -16
_diffrn_reflns_limit_k_max 18
_diffrn_reflns_limit_k_min -18
_diffrn_reflns_limit_l_max 19
_diffrn_reflns_limit_l_min -19
_diffrn_reflns_number 43604
_diffrn_reflns_theta_full 26.01
_diffrn_reflns_theta_max 26.01
_diffrn_reflns_theta_min 3.58
_diffrn_source 'Enraf Nonius FR590'
_exptl_absorpt_coefficient_mu 0.073
_exptl_absorpt_correction_type none
_exptl_crystal_colour orange
_exptl_crystal_density_diffrn 1.056
_exptl_crystal_density_method 'not measured'
_exptl_crystal_description prism
_exptl_crystal_F_000 1012
_exptl_crystal_size_max 0.4
_exptl_crystal_size_mid 0.3
_exptl_crystal_size_min 0.15
_refine_diff_density_max 0.377
_refine_diff_density_min -0.36
_refine_diff_density_rms 0.038
_refine_ls_extinction_method none
_refine_ls_goodness_of_fit_ref 0.791
_refine_ls_hydrogen_treatment mixed
_refine_ls_matrix_type full
_refine_ls_number_parameters 608
_refine_ls_number_reflns 11356
_refine_ls_number_restraints 0
_refine_ls_restrained_S_all 0.791
_refine_ls_R_factor_all 0.0736
_refine_ls_R_factor_gt 0.0535
_refine_ls_shift/su_max 0
_refine_ls_shift/su_mean 0
_refine_ls_structure_factor_coef Fsqd
_refine_ls_weighting_details 'calc w=1/[\s^2^(Fo^2^)+(0.1216P)^2^+2.1744P] where P=(Fo^2^+2Fc^2^)/3'
_refine_ls_weighting_scheme calc
_refine_ls_wR_factor_gt 0.149
_refine_ls_wR_factor_ref 0.1709
_reflns_number_gt 8751
_reflns_number_total 11356
_reflns_threshold_expression >2sigma(I)
_cod_data_source_file c2dt31442h.txt
_cod_data_source_block (5)-feb1308
_cod_database_code 7020100

loop_
_symmetry_equiv_pos_as_xyz
'x, y, z'
'-x, -y, -z'

loop_
_atom_site_label
_atom_site_type_symbol
_atom_site_fract_x
_atom_site_fract_y
_atom_site_fract_z
_atom_site_U_iso_or_equiv
_atom_site_adp_type
_atom_site_occupancy
_atom_site_symmetry_multiplicity
_atom_site_calc_flag
_atom_site_refinement_flags
_atom_site_disorder_assembly
_atom_site_disorder_group
Mg Mg 0.96234(4) 0.76536(4) 0.20821(3) 0.02743(15) Uani 1 1 d . . .
O1 O 1.10884(9) 0.72132(9) 0.17120(8) 0.0321(3) Uani 1 1 d . . .
O2 O 0.90076(10) 0.66081(9) 0.20591(8) 0.0357(3) Uani 1 1 d . . .
O3 O 0.90055(10) 0.79534(10) 0.07939(8) 0.0355(3) Uani 1 1 d . . .
N1 N 0.83358(11) 0.88851(10) 0.25819(9) 0.0305(3) Uani 1 1 d . . .
N2 N 0.95415(12) 0.77584(11) 0.34324(9) 0.0310(3) Uani 1 1 d . . .
C1 C 0.86313(13) 0.85652(12) 0.33781(11) 0.0284(4) Uani 1 1 d . . .
C2 C 0.79494(14) 0.90763(13) 0.41395(11) 0.0328(4) Uani 1 1 d . . .
C3 C 0.80452(15) 0.98829(14) 0.44894(12) 0.0390(4) Uani 1 1 d . . .
C4 C 0.73799(18) 1.03481(16) 0.51888(13) 0.0487(5) Uani 1 1 d . . .
H4 H 0.7454 1.0885 0.5441 0.058 Uiso 1 1 calc R . .
C5 C 0.66203(17) 1.00493(17) 0.55218(13) 0.0497(6) Uani 1 1 d . . .
C6 C 0.65217(16) 0.92661(17) 0.51509(12) 0.0459(5) Uani 1 1 d . . .
H6 H 0.5984 0.9069 0.5364 0.055 Uiso 1 1 calc R . .
C7 C 0.71903(15) 0.87551(14) 0.44711(11) 0.0369(4) Uani 1 1 d . . .
C8 C 0.88188(19) 1.02657(16) 0.41156(15) 0.0503(5) Uani 1 1 d . . .
H8C H 0.9449 0.9731 0.386 0.075 Uiso 1 1 calc R . .
H8B H 0.9072 1.0566 0.4568 0.075 Uiso 1 1 calc R . .
H8A H 0.8439 1.0749 0.3675 0.075 Uiso 1 1 calc R . .
C9 C 0.5934(2) 1.0541(2) 0.62956(16) 0.0742(9) Uani 1 1 d . . .
H9F H 0.5466 1.0214 0.6451 0.111 Uiso 0.5 1 calc PR . .
H9E H 0.5475 1.1221 0.6161 0.111 Uiso 0.5 1 calc PR . .
H9D H 0.6416 1.0504 0.6775 0.111 Uiso 0.5 1 calc PR . .
H9C H 0.6105 1.1079 0.6474 0.111 Uiso 0.5 1 calc PR . .
H9B H 0.6096 1.0072 0.6764 0.111 Uiso 0.5 1 calc PR . .
H9A H 0.5155 1.0789 0.615 0.111 Uiso 0.5 1 calc PR . .
C10 C 0.71065(18) 0.78673(16) 0.41235(14) 0.0464(5) Uani 1 1 d . . .
H10C H 0.7103 0.789 0.3498 0.07 Uiso 1 1 calc R . .
H10B H 0.6427 0.7846 0.4328 0.07 Uiso 1 1 calc R . .
H10A H 0.7735 0.7288 0.4319 0.07 Uiso 1 1 calc R . .
C11 C 0.73680(14) 0.97816(13) 0.24115(11) 0.0317(4) Uani 1 1 d . . .
H11 H 0.7127 1.0147 0.296 0.038 Uiso 1 1 calc R . .
C12 C 0.76417(15) 1.04084(14) 0.17789(13) 0.0389(4) Uani 1 1 d . . .
H12B H 0.7911 1.0045 0.124 0.047 Uiso 1 1 calc R . .
H12A H 0.8235 1.0558 0.2015 0.047 Uiso 1 1 calc R . .
C13 C 0.66472(17) 1.13532(15) 0.15877(16) 0.0479(5) Uani 1 1 d . . .
H13B H 0.6412 1.1743 0.2117 0.057 Uiso 1 1 calc R . .
H13A H 0.685 1.1732 0.1161 0.057 Uiso 1 1 calc R . .
C14 C 0.57059(18) 1.11535(17) 0.12459(18) 0.0569(6) Uani 1 1 d . . .
H14B H 0.5057 1.1774 0.1162 0.068 Uiso 1 1 calc R . .
H14A H 0.5913 1.0829 0.0684 0.068 Uiso 1 1 calc R . .
C15 C 0.54154(17) 1.05169(17) 0.18544(18) 0.0541(6) Uani 1 1 d . . .
H15B H 0.4844 1.0355 0.1592 0.065 Uiso 1 1 calc R . .
H15A H 0.5112 1.0877 0.2389 0.065 Uiso 1 1 calc R . .
C16 C 0.64199(15) 0.95809(14) 0.20633(14) 0.0395(4) Uani 1 1 d . . .
H16B H 0.6214 0.9206 0.2492 0.047 Uiso 1 1 calc R . .
H16A H 0.6664 0.9182 0.154 0.047 Uiso 1 1 calc R . .
C17 C 0.99835(15) 0.72966(14) 0.42497(11) 0.0342(4) Uani 1 1 d . . .
H17 H 0.9395 0.7556 0.4693 0.041 Uiso 1 1 calc R . .
C18 C 1.0345(2) 0.62113(15) 0.41786(14) 0.0489(5) Uani 1 1 d . . .
H18B H 1.0872 0.596 0.37 0.059 Uiso 1 1 calc R . .
H18A H 0.97 0.608 0.4046 0.059 Uiso 1 1 calc R . .
C19 C 1.0880(2) 0.56759(19) 0.49992(16) 0.0626(7) Uani 1 1 d . . .
H19B H 1.0328 0.5866 0.5463 0.075 Uiso 1 1 calc R . .
H19A H 1.1146 0.497 0.4908 0.075 Uiso 1 1 calc R . .
C20 C 1.1835(2) 0.5903(2) 0.52657(15) 0.0637(7) Uani 1 1 d . . .
H20B H 1.2131 0.5584 0.5818 0.076 Uiso 1 1 calc R . .
H20A H 1.2427 0.5646 0.4833 0.076 Uiso 1 1 calc R . .
C21 C 1.1469(2) 0.6983(2) 0.53525(16) 0.0634(7) Uani 1 1 d . . .
H21B H 1.2108 0.7119 0.5496 0.076 Uiso 1 1 calc R . .
H21A H 1.0932 0.7229 0.5825 0.076 Uiso 1 1 calc R . .
C22 C 1.09477(19) 0.75105(17) 0.45233(15) 0.0519(5) Uani 1 1 d . . .
H22B H 1.0692 0.8217 0.4607 0.062 Uiso 1 1 calc R . .
H22A H 1.1507 0.7308 0.4064 0.062 Uiso 1 1 calc R . .
C23 C 1.19840(13) 0.70384(13) 0.12595(11) 0.0298(4) Uani 1 1 d . . .
C24 C 1.23594(14) 0.77781(13) 0.11313(11) 0.0317(4) Uani 1 1 d . . .
C25 C 1.32455(15) 0.75902(15) 0.05841(12) 0.0390(4) Uani 1 1 d . . .
H25 H 1.3483 0.8087 0.0479 0.047 Uiso 1 1 calc R . .
C26 C 1.37899(16) 0.67023(16) 0.01886(13) 0.0449(5) Uani 1 1 d . . .
H26 H 1.438 0.6599 -0.0193 0.054 Uiso 1 1 calc R . .
C27 C 1.34697(16) 0.59741(15) 0.03528(13) 0.0424(5) Uani 1 1 d . . .
H27 H 1.3865 0.536 0.0095 0.051 Uiso 1 1 calc R . .
C28 C 1.25822(14) 0.60999(13) 0.08863(12) 0.0347(4) Uani 1 1 d . . .
C29 C 1.18235(15) 0.87666(13) 0.15868(12) 0.0358(4) Uani 1 1 d . . .
C30 C 1.06444(16) 0.93521(14) 0.12695(15) 0.0445(5) Uani 1 1 d . . .
H30C H 1.0324 0.9976 0.1567 0.067 Uiso 1 1 calc R . .
H30B H 1.0204 0.899 0.1387 0.067 Uiso 1 1 calc R . .
H30A H 1.0655 0.9463 0.0653 0.067 Uiso 1 1 calc R . .
C31 C 1.1816(2) 0.86235(17) 0.25559(13) 0.0502(5) Uani 1 1 d . . .
H31C H 1.2571 0.8286 0.2761 0.075 Uiso 1 1 calc R . .
H31B H 1.1408 0.8237 0.2691 0.075 Uiso 1 1 calc R . .
H31A H 1.1465 0.9256 0.2836 0.075 Uiso 1 1 calc R . .
C32 C 1.24361(18) 0.94044(16) 0.14165(16) 0.0501(5) Uani 1 1 d . . .
H32C H 1.3198 0.9065 0.1606 0.075 Uiso 1 1 calc R . .
H32B H 1.208 1.0014 0.1732 0.075 Uiso 1 1 calc R . .
H32A H 1.2421 0.9542 0.0803 0.075 Uiso 1 1 calc R . .
C33 C 1.22587(16) 0.52576(14) 0.10476(14) 0.0428(5) Uani 1 1 d . . .
C34 C 1.3122(2) 0.42921(17) 0.0698(2) 0.0656(7) Uani 1 1 d . . .
H34C H 1.3838 0.4163 0.0947 0.098 Uiso 1 1 calc R . .
H34B H 1.3163 0.4332 0.0075 0.098 Uiso 1 1 calc R . .
H34A H 1.2913 0.3767 0.0851 0.098 Uiso 1 1 calc R . .
C35 C 1.2162(2) 0.51017(16) 0.20063(15) 0.0528(6) Uani 1 1 d . . .
H35C H 1.1597 0.569 0.2257 0.079 Uiso 1 1 calc R . .
H35B H 1.2866 0.4957 0.2283 0.079 Uiso 1 1 calc R . .
H35A H 1.196 0.4559 0.2092 0.079 Uiso 1 1 calc R . .
C36 C 1.11759(18) 0.54464(17) 0.05926(16) 0.0530(6) Uani 1 1 d . . .
H36C H 1.1 0.4888 0.0673 0.079 Uiso 1 1 calc R . .
H36B H 1.1251 0.5545 -0.0019 0.079 Uiso 1 1 calc R . .
H36A H 1.0587 0.6026 0.0834 0.079 Uiso 1 1 calc R . .
C37 C 0.80397(16) 0.67771(14) 0.19508(12) 0.0351(4) Uani 1 1 d . . .
H2 H 0.7524(18) 0.7430(17) 0.1818(14) 0.043(6) Uiso 1 1 d . . .
C38 C 0.75618(15) 0.60853(13) 0.20115(11) 0.0341(4) Uani 1 1 d . . .
C39 C 0.64250(16) 0.64168(15) 0.18523(13) 0.0420(5) Uani 1 1 d . . .
C40 C 0.59497(18) 0.57671(17) 0.18981(15) 0.0490(5) Uani 1 1 d . . .
H40 H 0.5191 0.5986 0.1776 0.059 Uiso 1 1 calc R . .
C41 C 0.65521(19) 0.48070(17) 0.21167(14) 0.0494(5) Uani 1 1 d . . .
C42 C 0.76640(19) 0.44942(16) 0.22743(14) 0.0480(5) Uani 1 1 d . . .
H42 H 0.8081 0.3834 0.242 0.058 Uiso 1 1 calc R . .
C43 C 0.81893(17) 0.50998(14) 0.22289(13) 0.0402(4) Uani 1 1 d . . .
C44 C 0.56967(19) 0.74620(18) 0.1642(2) 0.0657(7) Uani 1 1 d . . .
H44C H 0.4935 0.7545 0.1596 0.099 Uiso 1 1 calc R . .
H44B H 0.593 0.7637 0.1098 0.099 Uiso 1 1 calc R . .
H44A H 0.5753 0.7881 0.2096 0.099 Uiso 1 1 calc R . .
C45 C 0.6015(2) 0.4111(2) 0.2178(2) 0.0710(8) Uani 1 1 d . . .
H45F H 0.6563 0.3469 0.2343 0.107 Uiso 0.5 1 calc PR . .
H45E H 0.5704 0.407 0.1622 0.107 Uiso 0.5 1 calc PR . .
H45D H 0.5431 0.4344 0.2608 0.107 Uiso 0.5 1 calc PR . .
H45C H 0.5235 0.4453 0.2039 0.107 Uiso 0.5 1 calc PR . .
H45B H 0.6095 0.3852 0.276 0.107 Uiso 0.5 1 calc PR . .
H45A H 0.6368 0.3578 0.1774 0.107 Uiso 0.5 1 calc PR . .
C46 C 0.94018(19) 0.46974(16) 0.2407(2) 0.0629(7) Uani 1 1 d . . .
H46C H 0.9671 0.4013 0.2566 0.094 Uiso 1 1 calc R . .
H46B H 0.9535 0.5059 0.2877 0.094 Uiso 1 1 calc R . .
H46A H 0.9788 0.4759 0.1894 0.094 Uiso 1 1 calc R . .
C47 C 0.95758(15) 0.78970(13) 0.01613(11) 0.0324(4) Uani 1 1 d . . .
H1 H 1.0309(17) 0.7816(14) 0.0242(12) 0.032(5) Uiso 1 1 d . . .
C48 C 0.92364(14) 0.79432(12) -0.07255(11) 0.0309(4) Uani 1 1 d . . .
C49 C 0.81990(15) 0.79926(13) -0.09597(12) 0.0347(4) Uani 1 1 d . . .
C50 C 0.79680(16) 0.79877(14) -0.18220(12) 0.0416(5) Uani 1 1 d . . .
H50 H 0.7282 0.8 -0.1986 0.05 Uiso 1 1 calc R . .
C51 C 0.87052(18) 0.79654(15) -0.24528(12) 0.0455(5) Uani 1 1 d . . .
C52 C 0.96997(17) 0.79487(14) -0.22108(12) 0.0419(5) Uani 1 1 d . . .
H52 H 1.0196 0.7956 -0.2642 0.05 Uiso 1 1 calc R . .
C53 C 0.99999(15) 0.79217(13) -0.13585(11) 0.0345(4) Uani 1 1 d . . .
C54 C 0.73399(17) 0.80533(18) -0.03155(14) 0.0488(5) Uani 1 1 d . . .
H54C H 0.6686 0.8084 -0.0613 0.073 Uiso 1 1 calc R . .
H54B H 0.7147 0.8636 0.0033 0.073 Uiso 1 1 calc R . .
H54A H 0.7626 0.748 0.0053 0.073 Uiso 1 1 calc R . .
C55 C 0.8430(2) 0.7944(2) -0.33844(15) 0.0717(8) Uani 1 1 d . . .
H55F H 0.77 0.7952 -0.3435 0.108 Uiso 0.5 1 calc PR . .
H55E H 0.8973 0.7355 -0.3649 0.108 Uiso 0.5 1 calc PR . .
H55D H 0.8439 0.8513 -0.3674 0.108 Uiso 0.5 1 calc PR . .
H55C H 0.9042 0.7928 -0.3738 0.108 Uiso 0.5 1 calc PR . .
H55B H 0.7769 0.8525 -0.3523 0.108 Uiso 0.5 1 calc PR . .
H55A H 0.8303 0.7367 -0.3498 0.108 Uiso 0.5 1 calc PR . .
C56 C 1.11182(16) 0.78658(16) -0.11468(13) 0.0425(5) Uani 1 1 d . . .
H56C H 1.1502 0.7881 -0.1676 0.064 Uiso 1 1 calc R . .
H56B H 1.154 0.7262 -0.0839 0.064 Uiso 1 1 calc R . .
H56A H 1.104 0.8418 -0.0787 0.064 Uiso 1 1 calc R . .
C1A C 0.4291(5) 0.6318(5) 0.3857(4) 0.157(2) Uiso 0.515(7) 1 d P A 1
H1A1 H 0.4572 0.5882 0.3368 0.236 Uiso 0.515(7) 1 calc PR A 1
H1A2 H 0.3956 0.699 0.3656 0.236 Uiso 0.515(7) 1 calc PR A 1
H1A3 H 0.3739 0.617 0.416 0.236 Uiso 0.515(7) 1 calc PR A 1
C2A C 0.5233(7) 0.6182(6) 0.4464(5) 0.103(3) Uiso 0.515(7) 1 d P A 1
H2A1 H 0.5576 0.549 0.4629 0.123 Uiso 0.515(7) 1 calc PR A 1
H2A2 H 0.5787 0.6309 0.4131 0.123 Uiso 0.515(7) 1 calc PR A 1
C3A C 0.5041(4) 0.6722(4) 0.5215(4) 0.1322(16) Uiso 0.515(7) 1 d P A 1
H3A1 H 0.4426 0.6657 0.5516 0.159 Uiso 0.515(7) 1 calc PR A 1
H3A2 H 0.4781 0.741 0.5047 0.159 Uiso 0.515(7) 1 calc PR A 1
C4A C 0.5960(6) 0.6510(5) 0.5868(4) 0.085(2) Uiso 0.515(7) 1 d P A 1
H4A1 H 0.6153 0.5851 0.6098 0.102 Uiso 0.515(7) 1 calc PR A 1
H4A2 H 0.661 0.649 0.5556 0.102 Uiso 0.515(7) 1 calc PR A 1
C5A C 0.5789(5) 0.7114(4) 0.6545(4) 0.1442(18) Uiso 0.515(7) 1 d P A 1
H5A1 H 0.645 0.6886 0.6899 0.216 Uiso 0.515(7) 1 calc PR A 1
H5A2 H 0.5172 0.7122 0.6886 0.216 Uiso 0.515(7) 1 calc PR A 1
H5A3 H 0.5623 0.7769 0.6338 0.216 Uiso 0.515(7) 1 calc PR A 1
C1B C 0.4291(5) 0.6318(5) 0.3857(4) 0.157(2) Uiso 0.485(7) 1 d P A 2
H1B1 H 0.359 0.6643 0.3559 0.236 Uiso 0.485(7) 1 calc PR A 2
H1B2 H 0.4399 0.566 0.4014 0.236 Uiso 0.485(7) 1 calc PR A 2
H1B3 H 0.4888 0.6289 0.3482 0.236 Uiso 0.485(7) 1 calc PR A 2
C2B C 0.4283(13) 0.6765(12) 0.4495(10) 0.178(6) Uiso 0.485(7) 1 d P A 2
H2B1 H 0.363 0.6784 0.4803 0.214 Uiso 0.485(7) 1 calc PR A 2
H2B2 H 0.4063 0.743 0.4273 0.214 Uiso 0.485(7) 1 calc PR A 2
C3B C 0.5041(4) 0.6722(4) 0.5215(4) 0.1322(16) Uiso 0.485(7) 1 d P A 2
H3B1 H 0.5225 0.6084 0.5487 0.159 Uiso 0.485(7) 1 calc PR A 2
H3B2 H 0.5721 0.6669 0.4928 0.159 Uiso 0.485(7) 1 calc PR A 2
C4B C 0.4922(11) 0.7276(10) 0.5816(8) 0.157(5) Uiso 0.485(7) 1 d P A 2
H4B1 H 0.4237 0.735 0.6108 0.189 Uiso 0.485(7) 1 calc PR A 2
H4B2 H 0.4776 0.7913 0.5559 0.189 Uiso 0.485(7) 1 calc PR A 2
C5B C 0.5789(5) 0.7114(4) 0.6545(4) 0.1442(18) Uiso 0.485(7) 1 d P A 2
H5B1 H 0.5505 0.7656 0.6947 0.216 Uiso 0.485(7) 1 calc PR A 2
H5B2 H 0.6475 0.7075 0.6292 0.216 Uiso 0.485(7) 1 calc PR A 2
H5B3 H 0.5927 0.6509 0.6848 0.216 Uiso 0.485(7) 1 calc PR A 2

loop_
_atom_site_aniso_label
_atom_site_aniso_U_11
_atom_site_aniso_U_22
_atom_site_aniso_U_33
_atom_site_aniso_U_23
_atom_site_aniso_U_13
_atom_site_aniso_U_12
Mg 0.0246(3) 0.0308(3) 0.0254(3) -0.0014(2) 0.0009(2) -0.0101(2)
O1 0.0252(6) 0.0350(7) 0.0334(7) -0.0039(5) 0.0039(5) -0.0098(5)
O2 0.0334(7) 0.0355(7) 0.0387(7) -0.0012(5) -0.0019(5) -0.0149(6)
O3 0.0330(7) 0.0444(7) 0.0278(6) -0.0011(5) -0.0009(5) -0.0148(6)
N1 0.0280(7) 0.0311(8) 0.0277(7) 0.0013(6) 0.0014(6) -0.0077(6)
N2 0.0294(7) 0.0333(8) 0.0257(7) 0.0001(6) -0.0004(6) -0.0086(6)
C1 0.0268(8) 0.0311(9) 0.0283(9) -0.0010(7) 0.0010(6) -0.0130(7)
C2 0.0290(9) 0.0352(9) 0.0274(9) -0.0012(7) -0.0003(7) -0.0069(8)
C3 0.0356(10) 0.0386(10) 0.0343(10) -0.0049(8) -0.0047(8) -0.0072(8)
C4 0.0458(12) 0.0489(12) 0.0363(11) -0.0135(9) -0.0060(9) -0.0047(10)
C5 0.0362(11) 0.0614(14) 0.0306(10) -0.0089(9) -0.0014(8) 0.0000(10)
C6 0.0312(10) 0.0660(14) 0.0292(10) 0.0039(9) 0.0030(8) -0.0091(9)
C7 0.0297(9) 0.0463(11) 0.0284(9) 0.0028(8) -0.0007(7) -0.0099(8)
C8 0.0536(13) 0.0450(12) 0.0542(13) -0.0089(10) -0.0054(10) -0.0225(10)
C9 0.0550(15) 0.097(2) 0.0413(13) -0.0216(13) 0.0085(11) -0.0028(14)
C10 0.0436(11) 0.0543(13) 0.0449(12) 0.0029(9) 0.0053(9) -0.0242(10)
C11 0.0284(9) 0.0307(9) 0.0314(9) 0.0007(7) 0.0008(7) -0.0079(7)
C12 0.0300(9) 0.0392(10) 0.0464(11) 0.0098(8) -0.0042(8) -0.0134(8)
C13 0.0391(11) 0.0395(11) 0.0636(14) 0.0179(10) -0.0090(10) -0.0150(9)
C14 0.0373(11) 0.0487(13) 0.0797(17) 0.0226(11) -0.0186(11) -0.0131(10)
C15 0.0300(10) 0.0481(13) 0.0831(17) 0.0133(11) -0.0100(10) -0.0152(9)
C16 0.0312(9) 0.0349(10) 0.0521(12) 0.0046(8) -0.0009(8) -0.0135(8)
C17 0.0319(9) 0.0412(10) 0.0234(8) 0.0012(7) -0.0006(7) -0.0093(8)
C18 0.0603(13) 0.0419(11) 0.0406(11) 0.0076(9) -0.0089(10) -0.0176(10)
C19 0.0711(16) 0.0534(14) 0.0515(14) 0.0195(11) -0.0093(12) -0.0145(12)
C20 0.0489(13) 0.0739(17) 0.0431(12) 0.0194(11) -0.0070(10) -0.0010(12)
C21 0.0546(14) 0.0809(18) 0.0483(13) 0.0078(12) -0.0230(11) -0.0220(13)
C22 0.0508(13) 0.0536(13) 0.0520(13) 0.0087(10) -0.0197(10) -0.0224(11)
C23 0.0235(8) 0.0348(9) 0.0264(8) -0.0012(7) -0.0007(6) -0.0076(7)
C24 0.0254(8) 0.0348(9) 0.0311(9) 0.0021(7) -0.0035(7) -0.0088(7)
C25 0.0310(9) 0.0454(11) 0.0402(10) 0.0048(8) 0.0008(8) -0.0156(8)
C26 0.0327(10) 0.0530(12) 0.0445(11) -0.0038(9) 0.0124(8) -0.0135(9)
C27 0.0328(10) 0.0419(11) 0.0445(11) -0.0094(8) 0.0103(8) -0.0077(9)
C28 0.0275(9) 0.0355(10) 0.0363(10) -0.0033(7) 0.0018(7) -0.0083(8)
C29 0.0309(9) 0.0346(10) 0.0410(10) -0.0013(8) -0.0014(7) -0.0129(8)
C30 0.0321(10) 0.0338(10) 0.0623(13) -0.0019(9) -0.0025(9) -0.0085(8)
C31 0.0609(14) 0.0512(13) 0.0411(11) -0.0092(9) -0.0037(10) -0.0258(11)
C32 0.0399(11) 0.0393(11) 0.0725(15) -0.0040(10) 0.0021(10) -0.0180(9)
C33 0.0353(10) 0.0336(10) 0.0544(12) -0.0094(9) 0.0105(9) -0.0096(8)
C34 0.0565(14) 0.0395(12) 0.097(2) -0.0186(12) 0.0256(14) -0.0159(11)
C35 0.0527(13) 0.0396(11) 0.0615(14) 0.0070(10) 0.0079(10) -0.0149(10)
C36 0.0477(12) 0.0503(13) 0.0643(15) -0.0151(11) 0.0068(10) -0.0239(11)
C37 0.0351(10) 0.0336(10) 0.0358(10) 0.0005(7) -0.0032(7) -0.0135(8)
C38 0.0362(10) 0.0347(10) 0.0329(9) -0.0006(7) -0.0015(7) -0.0164(8)
C39 0.0396(11) 0.0439(11) 0.0460(11) -0.0001(9) -0.0035(8) -0.0209(9)
C40 0.0436(11) 0.0585(14) 0.0536(13) -0.0054(10) 0.0014(9) -0.0301(11)
C41 0.0596(13) 0.0523(13) 0.0500(12) -0.0078(10) 0.0056(10) -0.0370(11)
C42 0.0588(13) 0.0373(11) 0.0519(13) -0.0004(9) -0.0023(10) -0.0239(10)
C43 0.0442(11) 0.0353(10) 0.0424(11) -0.0025(8) -0.0026(8) -0.0179(9)
C44 0.0373(12) 0.0498(14) 0.111(2) 0.0121(14) -0.0210(13) -0.0186(11)
C45 0.0809(19) 0.0711(17) 0.085(2) -0.0063(14) 0.0071(15) -0.0553(16)
C46 0.0509(13) 0.0330(11) 0.102(2) 0.0064(12) -0.0203(13) -0.0144(10)
C47 0.0315(9) 0.0370(10) 0.0295(9) -0.0011(7) -0.0021(7) -0.0152(8)
C48 0.0335(9) 0.0293(9) 0.0278(9) -0.0009(7) -0.0025(7) -0.0111(7)
C49 0.0353(9) 0.0321(9) 0.0338(9) -0.0023(7) -0.0046(7) -0.0114(8)
C50 0.0385(10) 0.0400(11) 0.0381(11) -0.0043(8) -0.0125(8) -0.0082(9)
C51 0.0479(12) 0.0426(11) 0.0282(10) -0.0015(8) -0.0094(8) -0.0014(9)
C52 0.0452(11) 0.0390(11) 0.0283(9) 0.0007(8) 0.0030(8) -0.0048(9)
C53 0.0374(10) 0.0305(9) 0.0305(9) 0.0003(7) -0.0005(7) -0.0091(8)
C54 0.0389(11) 0.0694(15) 0.0444(12) -0.0026(10) -0.0042(9) -0.0288(11)
C55 0.0617(15) 0.094(2) 0.0338(12) -0.0063(12) -0.0137(11) -0.0071(14)
C56 0.0401(11) 0.0495(12) 0.0379(10) -0.0011(9) 0.0048(8) -0.0188(9)

loop_
_atom_type_symbol
_atom_type_description
_atom_type_scat_dispersion_real
_atom_type_scat_dispersion_imag
_atom_type_scat_source
C C 0.0033 0.0016 'International Tables Vol C Tables 4.2.6.8 and 6.1.1.4'
H H 0 0 'International Tables Vol C Tables 4.2.6.8 and 6.1.1.4'
Mg Mg 0.0486 0.0363 'International Tables Vol C Tables 4.2.6.8 and 6.1.1.4'
N N 0.0061 0.0033 'International Tables Vol C Tables 4.2.6.8 and 6.1.1.4'
O O 0.0106 0.006 'International Tables Vol C Tables 4.2.6.8 and 6.1.1.4'

loop_
_geom_angle_atom_site_label_1
_geom_angle_atom_site_label_2
_geom_angle_atom_site_label_3
_geom_angle
O1 Mg O2 114.43(6)
O1 Mg N1 141.21(6)
O2 Mg N1 104.30(6)
O1 Mg N2 110.13(6)
O2 Mg N2 93.07(6)
N1 Mg N2 64.14(6)
O1 Mg O3 92.44(5)
O2 Mg O3 84.31(5)
N1 Mg O3 93.38(6)
N2 Mg O3 156.06(6)
O1 Mg C1 132.74(6)
O2 Mg C1 98.64(6)
N1 Mg C1 32.27(6)
N2 Mg C1 31.94(6)
O3 Mg C1 124.90(6)
C23 O1 Mg 164.09(12)
C37 O2 Mg 124.71(12)
C47 O3 Mg 124.23(12)
C1 N1 C11 121.53(14)
C1 N1 Mg 90.80(10)
C11 N1 Mg 147.55(12)
C1 N2 C17 122.32(14)
C1 N2 Mg 90.20(10)
C17 N2 Mg 147.10(12)
N2 C1 N1 114.61(15)
N2 C1 C2 123.63(15)
N1 C1 C2 121.73(15)
N2 C1 Mg 57.86(9)
N1 C1 Mg 56.93(9)
C2 C1 Mg 174.28(13)
C3 C2 C7 120.62(17)
C3 C2 C1 120.31(17)
C7 C2 C1 119.03(17)
C2 C3 C4 118.4(2)
C2 C3 C8 121.33(17)
C4 C3 C8 120.22(19)
C5 C4 C3 121.9(2)
C5 C4 H4 119
C3 C4 H4 119
C4 C5 C6 118.50(18)
C4 C5 C9 121.2(2)
C6 C5 C9 120.3(2)
C5 C6 C7 121.9(2)
C5 C6 H6 119
C7 C6 H6 119
C6 C7 C2 118.52(19)
C6 C7 C10 120.21(18)
C2 C7 C10 121.25(17)
C3 C8 H8C 109.5
C3 C8 H8B 109.5
H8C C8 H8B 109.5
C3 C8 H8A 109.5
H8C C8 H8A 109.5
H8B C8 H8A 109.5
C5 C9 H9F 109.5
C5 C9 H9E 109.5
H9F C9 H9E 109.5
C5 C9 H9D 109.5
H9F C9 H9D 109.5
H9E C9 H9D 109.5
C5 C9 H9C 109.5
H9F C9 H9C 141.1
H9E C9 H9C 56.3
H9D C9 H9C 56.3
C5 C9 H9B 109.5
H9F C9 H9B 56.3
H9E C9 H9B 141.1
H9D C9 H9B 56.3
H9C C9 H9B 109.5
C5 C9 H9A 109.5
H9F C9 H9A 56.3
H9E C9 H9A 56.3
H9D C9 H9A 141.1
H9C C9 H9A 109.5
H9B C9 H9A 109.5
C7 C10 H10C 109.5
C7 C10 H10B 109.5
H10C C10 H10B 109.5
C7 C10 H10A 109.5
H10C C10 H10A 109.5
H10B C10 H10A 109.5
N1 C11 C12 110.44(14)
N1 C11 C16 111.67(15)
C12 C11 C16 109.40(15)
N1 C11 H11 108.4
C12 C11 H11 108.4
C16 C11 H11 108.4
C11 C12 C13 111.79(16)
C11 C12 H12B 109.3
C13 C12 H12B 109.3
C11 C12 H12A 109.3
C13 C12 H12A 109.3
H12B C12 H12A 107.9
C14 C13 C12 110.84(18)
C14 C13 H13B 109.5
C12 C13 H13B 109.5
C14 C13 H13A 109.5
C12 C13 H13A 109.5
H13B C13 H13A 108.1
C15 C14 C13 111.32(19)
C15 C14 H14B 109.4
C13 C14 H14B 109.4
C15 C14 H14A 109.4
C13 C14 H14A 109.4
H14B C14 H14A 108
C14 C15 C16 111.37(18)
C14 C15 H15B 109.4
C16 C15 H15B 109.4
C14 C15 H15A 109.4
C16 C15 H15A 109.4
H15B C15 H15A 108
C11 C16 C15 112.00(16)
C11 C16 H16B 109.2
C15 C16 H16B 109.2
C11 C16 H16A 109.2
C15 C16 H16A 109.2
H16B C16 H16A 107.9
N2 C17 C18 109.74(15)
N2 C17 C22 110.92(16)
C18 C17 C22 109.90(17)
N2 C17 H17 108.7
C18 C17 H17 108.7
C22 C17 H17 108.7
C17 C18 C19 112.38(19)
C17 C18 H18B 109.1
C19 C18 H18B 109.1
C17 C18 H18A 109.1
C19 C18 H18A 109.1
H18B C18 H18A 107.9
C20 C19 C18 111.4(2)
C20 C19 H19B 109.3
C18 C19 H19B 109.3
C20 C19 H19A 109.3
C18 C19 H19A 109.3
H19B C19 H19A 108
C21 C20 C19 110.6(2)
C21 C20 H20B 109.5
C19 C20 H20B 109.5
C21 C20 H20A 109.5
C19 C20 H20A 109.5
H20B C20 H20A 108.1
C20 C21 C22 111.1(2)
C20 C21 H21B 109.4
C22 C21 H21B 109.4
C20 C21 H21A 109.4
C22 C21 H21A 109.4
H21B C21 H21A 108
C17 C22 C21 111.9(2)
C17 C22 H22B 109.2
C21 C22 H22B 109.2
C17 C22 H22A 109.2
C21 C22 H22A 109.2
H22B C22 H22A 107.9
O1 C23 C24 120.51(15)
O1 C23 C28 120.01(16)
C24 C23 C28 119.48(15)
C25 C24 C23 118.46(17)
C25 C24 C29 119.53(17)
C23 C24 C29 122.00(15)
C26 C25 C24 122.09(19)
C26 C25 H25 119
C24 C25 H25 119
C27 C26 C25 119.33(18)
C27 C26 H26 120.3
C25 C26 H26 120.3
C26 C27 C28 122.52(18)
C26 C27 H27 118.7
C28 C27 H27 118.7
C27 C28 C23 117.88(18)
C27 C28 C33 120.32(17)
C23 C28 C33 121.80(16)
C31 C29 C32 107.17(17)
C31 C29 C30 109.69(17)
C32 C29 C30 105.89(16)
C31 C29 C24 110.35(16)
C32 C29 C24 112.45(16)
C30 C29 C24 111.12(15)
C29 C30 H30C 109.5
C29 C30 H30B 109.5
H30C C30 H30B 109.5
C29 C30 H30A 109.5
H30C C30 H30A 109.5
H30B C30 H30A 109.5
C29 C31 H31C 109.5
C29 C31 H31B 109.5
H31C C31 H31B 109.5
C29 C31 H31A 109.5
H31C C31 H31A 109.5
H31B C31 H31A 109.5
C29 C32 H32C 109.5
C29 C32 H32B 109.5
H32C C32 H32B 109.5
C29 C32 H32A 109.5
H32C C32 H32A 109.5
H32B C32 H32A 109.5
C35 C33 C28 111.05(17)
C35 C33 C36 110.46(18)
C28 C33 C36 110.24(17)
C35 C33 C34 106.17(19)
C28 C33 C34 112.01(17)
C36 C33 C34 106.76(19)
C33 C34 H34C 109.5
C33 C34 H34B 109.5
H34C C34 H34B 109.5
C33 C34 H34A 109.5
H34C C34 H34A 109.5
H34B C34 H34A 109.5
C33 C35 H35C 109.5
C33 C35 H35B 109.5
H35C C35 H35B 109.5
C33 C35 H35A 109.5
H35C C35 H35A 109.5
H35B C35 H35A 109.5
C33 C36 H36C 109.5
C33 C36 H36B 109.5
H36C C36 H36B 109.5
C33 C36 H36A 109.5
H36C C36 H36A 109.5
H36B C36 H36A 109.5
O2 C37 C38 126.37(18)
O2 C37 H2 119.1(13)
C38 C37 H2 114.5(13)
C39 C38 C43 119.59(17)
C39 C38 C37 118.11(17)
C43 C38 C37 122.30(17)
C40 C39 C38 119.24(19)
C40 C39 C44 118.13(19)
C38 C39 C44 122.63(18)
C41 C40 C39 121.6(2)
C41 C40 H40 119.2
C39 C40 H40 119.2
C40 C41 C42 118.44(19)
C40 C41 C45 120.9(2)
C42 C41 C45 120.7(2)
C43 C42 C41 122.8(2)
C43 C42 H42 118.6
C41 C42 H42 118.6
C42 C43 C38 118.27(19)
C42 C43 C46 119.28(19)
C38 C43 C46 122.44(18)
C39 C44 H44C 109.5
C39 C44 H44B 109.5
H44C C44 H44B 109.5
C39 C44 H44A 109.5
H44C C44 H44A 109.5
H44B C44 H44A 109.5
C41 C45 H45F 109.5
C41 C45 H45E 109.5
H45F C45 H45E 109.5
C41 C45 H45D 109.5
H45F C45 H45D 109.5
H45E C45 H45D 109.5
C41 C45 H45C 109.5
H45F C45 H45C 141.1
H45E C45 H45C 56.3
H45D C45 H45C 56.3
C41 C45 H45B 109.5
H45F C45 H45B 56.3
H45E C45 H45B 141.1
H45D C45 H45B 56.3
H45C C45 H45B 109.5
C41 C45 H45A 109.5
H45F C45 H45A 56.3
H45E C45 H45A 56.3
H45D C45 H45A 141.1
H45C C45 H45A 109.5
H45B C45 H45A 109.5
C43 C46 H46C 109.5
C43 C46 H46B 109.5
H46C C46 H46B 109.5
C43 C46 H46A 109.5
H46C C46 H46A 109.5
H46B C46 H46A 109.5
O3 C47 C48 126.11(17)
O3 C47 H1 118.8(12)
C48 C47 H1 115.1(12)
C49 C48 C53 120.51(16)
C49 C48 C47 122.37(16)
C53 C48 C47 117.11(16)
C50 C49 C48 118.25(17)
C50 C49 C54 118.88(17)
C48 C49 C54 122.86(16)
C49 C50 C51 122.13(18)
C49 C50 H50 118.9
C51 C50 H50 118.9
C52 C51 C50 118.68(17)
C52 C51 C55 120.8(2)
C50 C51 C55 120.5(2)
C51 C52 C53 122.28(19)
C51 C52 H52 118.9
C53 C52 H52 118.9
C52 C53 C48 118.08(18)
C52 C53 C56 119.09(17)
C48 C53 C56 122.83(16)
C49 C54 H54C 109.5
C49 C54 H54B 109.5
H54C C54 H54B 109.5
C49 C54 H54A 109.5
H54C C54 H54A 109.5
H54B C54 H54A 109.5
C51 C55 H55F 109.5
C51 C55 H55E 109.5
H55F C55 H55E 109.5
C51 C55 H55D 109.5
H55F C55 H55D 109.5
H55E C55 H55D 109.5
C51 C55 H55C 109.5
H55F C55 H55C 141.1
H55E C55 H55C 56.3
H55D C55 H55C 56.3
C51 C55 H55B 109.5
H55F C55 H55B 56.3
H55E C55 H55B 141.1
H55D C55 H55B 56.3
H55C C55 H55B 109.5
C51 C55 H55A 109.5
H55F C55 H55A 56.3
H55E C55 H55A 56.3
H55D C55 H55A 141.1
H55C C55 H55A 109.5
H55B C55 H55A 109.5
C53 C56 H56C 109.5
C53 C56 H56B 109.5
H56C C56 H56B 109.5
C53 C56 H56A 109.5
H56C C56 H56A 109.5
H56B C56 H56A 109.5
C2A C1A H1A1 109.5
C2A C1A H1A2 109.5
H1A1 C1A H1A2 109.5
C2A C1A H1A3 109.5
H1A1 C1A H1A3 109.5
H1A2 C1A H1A3 109.5
C3A C2A C1A 120.5(7)
C3A C2A H2A1 107.2
C1A C2A H2A1 107.2
C3A C2A H2A2 107.2
C1A C2A H2A2 107.2
H2A1 C2A H2A2 106.8
C2A C3A C4A 120.5(6)
C2A C3A H3A1 107.2
C4A C3A H3A1 107.2
C2A C3A H3A2 107.2
C4A C3A H3A2 107.2
H3A1 C3A H3A2 106.8
C5A C4A C3A 119.2(6)
C5A C4A H4A1 107.5
C3A C4A H4A1 107.5
C5A C4A H4A2 107.5
C3A C4A H4A2 107.5
H4A1 C4A H4A2 107
C4A C5A H5A1 109.5
C4A C5A H5A2 109.5
H5A1 C5A H5A2 109.5
C4A C5A H5A3 109.5
H5A1 C5A H5A3 109.5
H5A2 C5A H5A3 109.5
H2B1 C2B H2B2 104.9
H4B1 C4B H4B2 106.3

loop_
_geom_bond_atom_site_label_1
_geom_bond_atom_site_label_2
_geom_bond_distance
Mg O1 1.8842(13)
Mg O2 2.0780(14)
Mg N1 2.0967(15)
Mg N2 2.1184(15)
Mg O3 2.1566(13)
Mg C1 2.5019(17)
O1 C23 1.322(2)
O2 C37 1.228(2)
O3 C47 1.231(2)
N1 C1 1.336(2)
N1 C11 1.462(2)
N2 C1 1.324(2)
N2 C17 1.460(2)
C1 C2 1.505(2)
C2 C3 1.399(3)
C2 C7 1.401(3)
C3 C4 1.402(3)
C3 C8 1.505(3)
C4 C5 1.380(4)
C4 H4 0.95
C5 C6 1.382(3)
C5 C9 1.515(3)
C6 C7 1.398(3)
C6 H6 0.95
C7 C10 1.505(3)
C8 H8C 0.98
C8 H8B 0.98
C8 H8A 0.98
C9 H9F 0.98
C9 H9E 0.98
C9 H9D 0.98
C9 H9C 0.98
C9 H9B 0.98
C9 H9A 0.98
C10 H10C 0.98
C10 H10B 0.98
C10 H10A 0.98
C11 C12 1.520(3)
C11 C16 1.531(3)
C11 H11 1
C12 C13 1.527(3)
C12 H12B 0.99
C12 H12A 0.99
C13 C14 1.519(3)
C13 H13B 0.99
C13 H13A 0.99
C14 C15 1.519(3)
C14 H14B 0.99
C14 H14A 0.99
C15 C16 1.532(3)
C15 H15B 0.99
C15 H15A 0.99
C16 H16B 0.99
C16 H16A 0.99
C17 C18 1.517(3)
C17 C22 1.525(3)
C17 H17 1
C18 C19 1.530(3)
C18 H18B 0.99
C18 H18A 0.99
C19 C20 1.522(4)
C19 H19B 0.99
C19 H19A 0.99
C20 C21 1.510(4)
C20 H20B 0.99
C20 H20A 0.99
C21 C22 1.532(3)
C21 H21B 0.99
C21 H21A 0.99
C22 H22B 0.99
C22 H22A 0.99
C23 C24 1.426(3)
C23 C28 1.437(2)
C24 C25 1.394(3)
C24 C29 1.543(3)
C25 C26 1.384(3)
C25 H25 0.95
C26 C27 1.369(3)
C26 H26 0.95
C27 C28 1.400(3)
C27 H27 0.95
C28 C33 1.536(3)
C29 C31 1.532(3)
C29 C32 1.535(3)
C29 C30 1.540(3)
C30 H30C 0.98
C30 H30B 0.98
C30 H30A 0.98
C31 H31C 0.98
C31 H31B 0.98
C31 H31A 0.98
C32 H32C 0.98
C32 H32B 0.98
C32 H32A 0.98
C33 C35 1.532(3)
C33 C36 1.537(3)
C33 C34 1.541(3)
C34 H34C 0.98
C34 H34B 0.98
C34 H34A 0.98
C35 H35C 0.98
C35 H35B 0.98
C35 H35A 0.98
C36 H36C 0.98
C36 H36B 0.98
C36 H36A 0.98
C37 C38 1.447(3)
C37 H2 0.97(2)
C38 C39 1.417(3)
C38 C43 1.419(3)
C39 C40 1.385(3)
C39 C44 1.513(3)
C40 C41 1.383(3)
C40 H40 0.95
C41 C42 1.388(3)
C41 C45 1.513(3)
C42 C43 1.377(3)
C42 H42 0.95
C43 C46 1.508(3)
C44 H44C 0.98
C44 H44B 0.98
C44 H44A 0.98
C45 H45F 0.98
C45 H45E 0.98
C45 H45D 0.98
C45 H45C 0.98
C45 H45B 0.98
C45 H45A 0.98
C46 H46C 0.98
C46 H46B 0.98
C46 H46A 0.98
C47 C48 1.455(2)
C47 H1 0.95(2)
C48 C49 1.414(3)
C48 C53 1.414(3)
C49 C50 1.386(3)
C49 C54 1.504(3)
C50 C51 1.387(3)
C50 H50 0.95
C51 C52 1.380(3)
C51 C55 1.509(3)
C52 C53 1.390(3)
C52 H52 0.95
C53 C56 1.507(3)
C54 H54C 0.98
C54 H54B 0.98
C54 H54A 0.98
C55 H55F 0.98
C55 H55E 0.98
C55 H55D 0.98
C55 H55C 0.98
C55 H55B 0.98
C55 H55A 0.98
C56 H56C 0.98
C56 H56B 0.98
C56 H56A 0.98
C1A C2A 1.528(10)
C1A H1A1 0.98
C1A H1A2 0.98
C1A H1A3 0.98
C2A C3A 1.395(9)
C2A H2A1 0.99
C2A H2A2 0.99
C3A C4A 1.532(8)
C3A H3A1 0.99
C3A H3A2 0.99
C4A C5A 1.358(8)
C4A H4A1 0.99
C4A H4A2 0.99
C5A H5A1 0.98
C5A H5A2 0.98
C5A H5A3 0.98
C2B H2B1 0.99
C2B H2B2 0.99
C4B H4B1 0.99
C4B H4B2 0.99
